data_4105816
loop_
_publ_author_name
'Zhen-Zhong Lu'
'Rui Zhang'
'Yi-Zhi Li'
'Zi-Jian Guo'
'He-Gen Zheng'

_publ_section_title
;
 Solvatochromic Behavior of a Nanotubular Metal-Organic Framework for
 Sensing Small Molecules
;
_journal_name_full 'Journal of the American Chemical Society'
_journal_page_first 4172
_journal_page_last 4174
_journal_paper_doi 10.1021/ja109437d
_journal_volume 133
_journal_year 2011
_chemical_formula_moiety 'C36 H24 Cu4 I2 N18 S4 W'
_chemical_formula_sum 'C36 H24 Cu4 I2 N18 S4 W'
_chemical_formula_weight 1528.85
_chemical_name_systematic
; 
 ? 
;
_space_group_IT_number 68
_symmetry_cell_setting orthorhombic
_symmetry_space_group_name_Hall '-C 2a 2ac'
_symmetry_space_group_name_H-M 'C c c a :2'
_atom_sites_solution_hydrogens geom
_atom_sites_solution_primary direct
_atom_sites_solution_secondary difmap
_audit_creation_method SHELXL-97
_cell_angle_alpha 90.00
_cell_angle_beta 90.00
_cell_angle_gamma 90.00
_cell_formula_units_Z 8
_cell_length_a 26.860(6)
_cell_length_b 31.492(7)
_cell_length_c 13.905(5)
_cell_measurement_reflns_used 1024
_cell_measurement_temperature 291(2)
_cell_measurement_theta_max 25.931
_cell_measurement_theta_min 2.473
_cell_volume 11762(6)
_computing_cell_refinement SMART
_computing_data_collection 'SMART (Bruker, 2000)'
_computing_data_reduction 'SAINT (Bruker, 2000)'
_computing_molecular_graphics SHELXTL
_computing_publication_material SHELXTL
_computing_structure_refinement SHELXTL
_computing_structure_solution 'SHELXTL (Bruker, 2000)'
_diffrn_ambient_temperature 291(2)
_diffrn_measured_fraction_theta_full 0.999
_diffrn_measured_fraction_theta_max 0.999
_diffrn_measurement_device_type 'Bruker Smart Apex CCD'
_diffrn_measurement_method 'phi and omega scans'
_diffrn_radiation_monochromator graphite
_diffrn_radiation_source 'sealed tube'
_diffrn_radiation_type MoK\a
_diffrn_radiation_wavelength 0.71073
_diffrn_reflns_av_R_equivalents 0.1340
_diffrn_reflns_av_sigmaI/netI 0.0745
_diffrn_reflns_limit_h_max 32
_diffrn_reflns_limit_h_min -29
_diffrn_reflns_limit_k_max 37
_diffrn_reflns_limit_k_min -37
_diffrn_reflns_limit_l_max 16
_diffrn_reflns_limit_l_min -14
_diffrn_reflns_number 27991
_diffrn_reflns_theta_full 25.05
_diffrn_reflns_theta_max 25.05
_diffrn_reflns_theta_min 1.77
_exptl_absorpt_coefficient_mu 4.604
_exptl_absorpt_correction_T_max 0.229
_exptl_absorpt_correction_T_min 0.091
_exptl_absorpt_correction_type multi-scan
_exptl_absorpt_process_details 'SADABS; Bruker, 2000'
_exptl_crystal_colour 'dark red'
_exptl_crystal_density_diffrn 1.727
_exptl_crystal_description BLOCK
_exptl_crystal_F_000 5808
_exptl_crystal_size_max 0.55
_exptl_crystal_size_mid 0.46
_exptl_crystal_size_min 0.32
_refine_diff_density_max 3.344
_refine_diff_density_min -1.131
_refine_diff_density_rms 0.209
_refine_ls_extinction_method none
_refine_ls_goodness_of_fit_ref 1.036
_refine_ls_hydrogen_treatment constr
_refine_ls_matrix_type full
_refine_ls_number_parameters 294
_refine_ls_number_reflns 5215
_refine_ls_number_restraints 300
_refine_ls_restrained_S_all 1.010
_refine_ls_R_factor_all 0.0839
_refine_ls_R_factor_gt 0.0636
_refine_ls_shift/su_max 0.000
_refine_ls_shift/su_mean 0.000
_refine_ls_structure_factor_coef Fsqd
_refine_ls_weighting_details 'calc w=1/[\s^2^(Fo^2^)+(0.0900P)^2^+0.0000P] where P=(Fo^2^+2Fc^2^)/3'
_refine_ls_weighting_scheme calc
_refine_ls_wR_factor_gt 0.1581
_refine_ls_wR_factor_ref 0.1676
_reflns_number_gt 3712
_reflns_number_total 5215
_reflns_threshold_expression >2sigma(I)
_cod_data_source_file ja109437d_si_002_2.cif
_cod_data_source_block 1'
_cod_original_sg_symbol_Hall '-C 2b 2bc'
_cod_original_sg_symbol_H-M 'C c c a'
_cod_database_code 4105816

loop_
_symmetry_equiv_pos_as_xyz
'x, y, z'
'-x+1/2, -y, z'
'-x, y, -z+1/2'
'x+1/2, -y, -z+1/2'
'x+1/2, y+1/2, z'
'-x+1, -y+1/2, z'
'-x+1/2, y+1/2, -z+1/2'
'x+1, -y+1/2, -z+1/2'
'-x, -y, -z'
'x-1/2, y, -z'
'x, -y, z-1/2'
'-x-1/2, y, z-1/2'
'-x+1/2, -y+1/2, -z'
'x, y+1/2, -z'
'x+1/2, -y+1/2, z-1/2'
'-x, y+1/2, z-1/2'

loop_
_atom_site_label
_atom_site_type_symbol
_atom_site_fract_x
_atom_site_fract_y
_atom_site_fract_z
_atom_site_U_iso_or_equiv
_atom_site_adp_type
_atom_site_occupancy
_atom_site_symmetry_multiplicity
_atom_site_calc_flag
_atom_site_refinement_flags
C1 C 0.1532(5) 0.3555(3) 0.2703(6) 0.070(3) Uani 1 1 d U
H1 H 0.1377 0.3536 0.3299 0.084 Uiso 1 1 calc R
C2 C 0.1532(5) 0.3194(3) 0.2122(7) 0.084(4) Uani 1 1 d U
H2 H 0.1372 0.2947 0.2315 0.101 Uiso 1 1 calc R
C3 C 0.1780(5) 0.3217(3) 0.1239(7) 0.072(3) Uani 1 1 d U
C4 C 0.1982(4) 0.3605(3) 0.0981(6) 0.059(3) Uani 1 1 d U
H4 H 0.2131 0.3636 0.0381 0.071 Uiso 1 1 calc R
C5 C 0.1967(4) 0.3948(3) 0.1605(6) 0.054(2) Uani 1 1 d U
H5 H 0.2118 0.4202 0.1423 0.064 Uiso 1 1 calc R
C6 C 0.1804(5) 0.2843(3) 0.0602(7) 0.083(4) Uani 1 1 d U
C7 C 0.1834(6) 0.2203(4) -0.0527(7) 0.088(4) Uani 1 1 d U
C8 C 0.1821(5) 0.1837(3) -0.1205(7) 0.075(3) Uani 1 1 d U
C9 C 0.1647(4) 0.1447(3) -0.0941(7) 0.069(3) Uani 1 1 d U
H9 H 0.1525 0.1405 -0.0322 0.083 Uiso 1 1 calc R
C10 C 0.1650(4) 0.1117(4) -0.1581(7) 0.067(3) Uani 1 1 d U
H10 H 0.1524 0.0855 -0.1391 0.080 Uiso 1 1 calc R
C11 C 0.2005(5) 0.1530(3) -0.2733(6) 0.080(4) Uani 1 1 d U
H11 H 0.2126 0.1560 -0.3356 0.097 Uiso 1 1 calc R
C12 C 0.2023(6) 0.1885(3) -0.2132(7) 0.092(4) Uani 1 1 d U
H12 H 0.2161 0.2140 -0.2335 0.110 Uiso 1 1 calc R
C13 C 0.3952(4) 0.3914(3) 0.4615(7) 0.056(2) Uani 1 1 d U
H13 H 0.3914 0.3685 0.4199 0.067 Uiso 1 1 calc R
C14 C 0.4287(4) 0.3875(3) 0.5365(7) 0.064(3) Uani 1 1 d U
H14 H 0.4467 0.3626 0.5454 0.077 Uiso 1 1 calc R
C15 C 0.4346(4) 0.4213(3) 0.5974(6) 0.054(2) Uani 1 1 d U
C16 C 0.4067(4) 0.4586(4) 0.5817(6) 0.059(2) Uani 1 1 d U
H16 H 0.4098 0.4823 0.6211 0.071 Uiso 1 1 calc R
C17 C 0.3749(4) 0.4579(3) 0.5058(7) 0.060(2) Uani 1 1 d U
H17 H 0.3562 0.4823 0.4950 0.072 Uiso 1 1 calc R
C18 C 0.4692(3) 0.4203(3) 0.6794(7) 0.053(2) Uani 1 1 d U
Cu1 Cu 0.17220(5) 0.44425(4) 0.34159(8) 0.0520(3) Uani 1 1 d U
Cu2 Cu 0.31435(4) 0.43401(4) 0.34234(8) 0.0495(3) Uani 1 1 d U
I1 I 0.09203(3) 0.43123(3) 0.43711(5) 0.0713(3) Uani 1 1 d U
N1 N 0.1741(3) 0.3926(2) 0.2466(5) 0.0580(19) Uani 1 1 d U
N2 N 0.1637(6) 0.2478(3) 0.0929(7) 0.121(5) Uani 1 1 d U
N3 N 0.1643(5) 0.2147(3) 0.0353(7) 0.113(5) Uani 1 1 d U
N4 N 0.2051(6) 0.2566(3) -0.0834(6) 0.108(4) Uani 1 1 d U
N5 N 0.2033(5) 0.2896(3) -0.0243(6) 0.107(4) Uani 1 1 d U
N6 N 0.1832(3) 0.1160(2) -0.2484(5) 0.0519(18) Uani 1 1 d U
N7 N 0.3681(3) 0.4260(2) 0.4457(5) 0.0518(18) Uani 1 1 d U
N8 N 0.4844(3) 0.3827(3) 0.7132(6) 0.062(2) Uani 1 1 d U
N9 N 0.4836(3) 0.4580(3) 0.7125(6) 0.073(3) Uani 1 1 d U
S1 S 0.24330(9) 0.44219(8) 0.43478(16) 0.0478(5) Uani 1 1 d U
S2 S 0.31812(9) 0.49479(7) 0.25135(17) 0.0509(6) Uani 1 1 d U
W1 W 0.2500 0.5000 0.34262(3) 0.03901(18) Uani 1 2 d SU

loop_
_atom_site_aniso_label
_atom_site_aniso_U_11
_atom_site_aniso_U_22
_atom_site_aniso_U_33
_atom_site_aniso_U_23
_atom_site_aniso_U_13
_atom_site_aniso_U_12
C1 0.136(9) 0.048(5) 0.026(4) 0.001(4) 0.015(5) -0.013(6)
C2 0.155(11) 0.048(6) 0.049(6) -0.001(4) 0.028(6) -0.022(7)
C3 0.136(10) 0.042(5) 0.038(5) -0.001(4) 0.013(6) -0.006(6)
C4 0.105(8) 0.044(5) 0.028(4) 0.002(3) 0.009(5) -0.004(5)
C5 0.081(7) 0.036(4) 0.045(5) 0.003(4) -0.004(4) -0.012(4)
C6 0.169(12) 0.048(5) 0.032(5) -0.006(4) 0.006(6) -0.024(7)
C7 0.179(13) 0.048(5) 0.038(5) -0.007(4) 0.015(7) -0.007(7)
C8 0.144(10) 0.042(5) 0.038(5) -0.007(4) 0.005(6) 0.004(6)
C9 0.100(8) 0.054(5) 0.055(6) -0.013(4) 0.022(6) -0.010(6)
C10 0.085(7) 0.056(6) 0.059(6) -0.014(4) 0.012(5) -0.008(6)
C11 0.175(12) 0.046(5) 0.021(4) -0.003(4) 0.005(6) -0.003(6)
C12 0.205(14) 0.030(5) 0.040(5) 0.003(4) 0.018(7) 0.005(7)
C13 0.064(6) 0.048(5) 0.056(6) -0.011(4) -0.012(4) 0.008(4)
C14 0.070(6) 0.061(6) 0.061(6) -0.005(5) -0.019(5) 0.007(5)
C15 0.054(5) 0.066(6) 0.043(5) 0.001(4) -0.005(4) -0.003(4)
C16 0.072(6) 0.061(6) 0.043(5) -0.005(4) -0.006(4) 0.001(5)
C17 0.081(7) 0.054(5) 0.046(5) -0.004(4) -0.012(4) 0.010(5)
C18 0.055(5) 0.061(5) 0.044(5) -0.005(4) -0.007(4) -0.006(4)
Cu1 0.0706(7) 0.0407(6) 0.0448(7) -0.0011(5) -0.0060(5) -0.0021(5)
Cu2 0.0690(7) 0.0398(6) 0.0397(6) -0.0025(5) -0.0034(5) 0.0074(5)
I1 0.0716(5) 0.0735(5) 0.0686(5) -0.0024(4) 0.0008(4) -0.0054(4)
N1 0.088(5) 0.049(4) 0.037(4) -0.002(3) 0.001(3) -0.009(4)
N2 0.266(15) 0.046(5) 0.052(6) -0.013(4) 0.049(7) -0.028(8)
N3 0.243(14) 0.045(5) 0.051(5) -0.014(4) 0.040(7) -0.029(7)
N4 0.245(14) 0.049(5) 0.030(5) -0.006(4) 0.022(6) -0.019(7)
N5 0.245(14) 0.045(5) 0.033(5) -0.004(4) 0.022(6) -0.021(7)
N6 0.078(5) 0.037(4) 0.041(4) -0.007(3) -0.004(4) 0.003(4)
N7 0.069(4) 0.044(4) 0.042(4) -0.005(3) -0.001(3) 0.007(3)
N8 0.070(6) 0.065(5) 0.051(5) 0.003(4) -0.018(4) -0.007(4)
N9 0.097(7) 0.058(5) 0.062(6) 0.004(4) -0.032(5) 0.001(5)
S1 0.0621(14) 0.0456(13) 0.0355(11) 0.0101(9) -0.0022(10) 0.0042(10)
S2 0.0740(15) 0.0417(13) 0.0371(11) -0.0033(9) 0.0126(10) 0.0049(11)
W1 0.0599(3) 0.0308(3) 0.0263(3) 0.000 0.000 0.0032(2)

loop_
_atom_type_symbol
_atom_type_description
_atom_type_scat_dispersion_real
_atom_type_scat_dispersion_imag
_atom_type_scat_source
C C 0.0033 0.0016 'International Tables Vol C Tables 4.2.6.8 and 6.1.1.4'
H H 0.0000 0.0000 'International Tables Vol C Tables 4.2.6.8 and 6.1.1.4'
N N 0.0061 0.0033 'International Tables Vol C Tables 4.2.6.8 and 6.1.1.4'
S S 0.1246 0.1234 'International Tables Vol C Tables 4.2.6.8 and 6.1.1.4'
Cu Cu 0.3201 1.2651 'International Tables Vol C Tables 4.2.6.8 and 6.1.1.4'
I I -0.4742 1.8119 'International Tables Vol C Tables 4.2.6.8 and 6.1.1.4'
W W -0.8490 6.8722 'International Tables Vol C Tables 4.2.6.8 and 6.1.1.4'

loop_
_geom_angle_atom_site_label_1
_geom_angle_atom_site_label_2
_geom_angle_atom_site_label_3
_geom_angle
_geom_angle_site_symmetry_1
_geom_angle_site_symmetry_3
N1 C1 C2 124.7(9) . .
N1 C1 H1 117.6 . .
C2 C1 H1 117.6 . .
C1 C2 C3 117.8(10) . .
C1 C2 H2 121.1 . .
C3 C2 H2 121.1 . .
C4 C3 C2 117.4(9) . .
C4 C3 C6 122.1(9) . .
C2 C3 C6 120.5(9) . .
C3 C4 C5 120.9(8) . .
C3 C4 H4 119.5 . .
C5 C4 H4 119.5 . .
N1 C5 C4 121.9(9) . .
N1 C5 H5 119.0 . .
C4 C5 H5 119.0 . .
N2 C6 N5 124.7(10) . .
N2 C6 C3 118.4(9) . .
N5 C6 C3 116.7(9) . .
N3 C7 N4 124.4(10) . .
N3 C7 C8 117.9(10) . .
N4 C7 C8 117.7(9) . .
C9 C8 C12 118.3(9) . .
C9 C8 C7 122.3(10) . .
C12 C8 C7 119.2(10) . .
C8 C9 C10 120.4(10) . .
C8 C9 H9 119.8 . .
C10 C9 H9 119.8 . .
N6 C10 C9 121.9(10) . .
N6 C10 H10 119.0 . .
C9 C10 H10 119.0 . .
N6 C11 C12 124.7(9) . .
N6 C11 H11 117.6 . .
C12 C11 H11 117.6 . .
C11 C12 C8 116.7(10) . .
C11 C12 H12 121.6 . .
C8 C12 H12 121.6 . .
N7 C13 C14 123.6(9) . .
N7 C13 H13 118.2 . .
C14 C13 H13 118.2 . .
C15 C14 C13 118.3(10) . .
C15 C14 H14 120.9 . .
C13 C14 H14 120.9 . .
C14 C15 C16 119.3(9) . .
C14 C15 C18 122.5(10) . .
C16 C15 C18 118.2(9) . .
C17 C16 C15 116.1(9) . .
C17 C16 H16 121.9 . .
C15 C16 H16 121.9 . .
N7 C17 C16 126.3(10) . .
N7 C17 H17 116.8 . .
C16 C17 H17 116.8 . .
N9 C18 N8 125.3(8) . .
N9 C18 C15 115.8(9) . .
N8 C18 C15 118.9(9) . .
N1 Cu1 S2 107.5(2) . 2_565
N1 Cu1 S1 108.2(2) . .
S2 Cu1 S1 103.61(10) 2_565 .
N1 Cu1 I1 102.9(2) . .
S2 Cu1 I1 120.62(8) 2_565 .
S1 Cu1 I1 113.55(8) . .
N1 Cu1 W1 119.0(2) . .
S2 Cu1 W1 51.80(6) 2_565 .
S1 Cu1 W1 51.81(6) . .
I1 Cu1 W1 138.02(5) . .
N6 Cu2 N7 109.2(3) 13 .
N6 Cu2 S2 106.8(2) 13 .
N7 Cu2 S2 117.2(2) . .
N6 Cu2 S1 117.8(2) 13 .
N7 Cu2 S1 101.8(2) . .
S2 Cu2 S1 104.45(9) . .
N6 Cu2 W1 127.8(2) 13 .
N7 Cu2 W1 122.9(2) . .
S2 Cu2 W1 52.29(6) . .
S1 Cu2 W1 52.17(6) . .
C1 N1 C5 117.1(8) . .
C1 N1 Cu1 120.8(6) . .
C5 N1 Cu1 122.1(6) . .
C6 N2 N3 118.6(9) . .
N2 N3 C7 117.2(10) . .
N5 N4 C7 116.9(9) . .
N4 N5 C6 117.6(10) . .
C11 N6 C10 117.8(8) . .
C11 N6 Cu2 120.5(6) . 13
C10 N6 Cu2 121.7(7) . 13
C17 N7 C13 116.3(8) . .
C17 N7 Cu2 116.6(6) . .
C13 N7 Cu2 127.0(6) . .
N8 N8 C18 117.8(5) 3_656 .
C18 N9 N9 116.9(5) . 3_656
W1 S1 Cu1 73.84(7) . .
W1 S1 Cu2 72.89(8) . .
Cu1 S1 Cu2 111.92(11) . .
W1 S2 Cu2 73.26(8) . .
W1 S2 Cu1 73.87(7) . 2_565
Cu2 S2 Cu1 113.49(11) . 2_565
S2 W1 S2 110.72(13) 2_565 .
S2 W1 S1 109.40(9) 2_565 2_565
S2 W1 S1 108.67(9) . 2_565
S2 W1 S1 108.67(9) 2_565 .
S2 W1 S1 109.40(9) . .
S1 W1 S1 109.98(13) 2_565 .
S2 W1 Cu2 54.45(6) 2_565 2_565
S2 W1 Cu2 125.43(6) . 2_565
S1 W1 Cu2 54.95(7) 2_565 2_565
S1 W1 Cu2 125.17(7) . 2_565
S2 W1 Cu2 125.43(6) 2_565 .
S2 W1 Cu2 54.45(6) . .
S1 W1 Cu2 125.17(7) 2_565 .
S1 W1 Cu2 54.95(7) . .
Cu2 W1 Cu2 179.83(5) 2_565 .
S2 W1 Cu1 125.25(7) 2_565 2_565
S2 W1 Cu1 54.33(7) . 2_565
S1 W1 Cu1 54.34(7) 2_565 2_565
S1 W1 Cu1 126.08(7) . 2_565
Cu2 W1 Cu1 89.71(5) 2_565 2_565
Cu2 W1 Cu1 90.28(5) . 2_565
S2 W1 Cu1 54.33(7) 2_565 .
S2 W1 Cu1 125.25(7) . .
S1 W1 Cu1 126.08(7) 2_565 .
S1 W1 Cu1 54.34(7) . .
Cu2 W1 Cu1 90.28(5) 2_565 .
Cu2 W1 Cu1 89.71(5) . .
Cu1 W1 Cu1 179.40(5) 2_565 .

loop_
_geom_bond_atom_site_label_1
_geom_bond_atom_site_label_2
_geom_bond_distance
_geom_bond_site_symmetry_2
C1 N1 1.336(12) .
C1 C2 1.394(13) .
C1 H1 0.9300 .
C2 C3 1.399(14) .
C2 H2 0.9300 .
C3 C4 1.386(14) .
C3 C6 1.475(14) .
C4 C5 1.387(13) .
C4 H4 0.9300 .
C5 N1 1.345(11) .
C5 H5 0.9300 .
C6 N2 1.314(14) .
C6 N5 1.338(14) .
C7 N3 1.339(14) .
C7 N4 1.352(15) .
C7 C8 1.488(14) .
C8 C9 1.365(15) .
C8 C12 1.407(14) .
C9 C10 1.369(14) .
C9 H9 0.9300 .
C10 N6 1.354(12) .
C10 H10 0.9300 .
C11 N6 1.301(12) .
C11 C12 1.396(13) .
C11 H11 0.9300 .
C12 H12 0.9300 .
C13 N7 1.329(11) .
C13 C14 1.382(12) .
C13 H13 0.9300 .
C14 C15 1.368(14) .
C14 H14 0.9300 .
C15 C16 1.412(14) .
C15 C18 1.472(12) .
C16 C17 1.357(12) .
C16 H16 0.9300 .
C17 N7 1.320(12) .
C17 H17 0.9300 .
C18 N9 1.329(12) .
C18 N8 1.338(12) .
Cu1 N1 2.097(8) .
Cu1 S2 2.308(3) 2_565
Cu1 S1 2.309(3) .
Cu1 I1 2.5631(16) .
Cu1 W1 2.7294(13) .
Cu2 N6 2.047(7) 13
Cu2 N7 2.053(8) .
Cu2 S2 2.297(3) .
Cu2 S1 2.315(3) .
Cu2 W1 2.7029(13) .
N2 N3 1.316(13) .
N4 N5 1.326(13) .
N6 Cu2 2.047(7) 13
N8 N8 1.321(14) 3_656
N9 N9 1.365(15) 3_656
S1 W1 2.234(2) .
S2 W1 2.233(2) .
S2 Cu1 2.308(3) 2_565
W1 S2 2.233(2) 2_565
W1 S1 2.234(2) 2_565
W1 Cu2 2.7029(13) 2_565
W1 Cu1 2.7294(14) 2_565

loop_
_platon_squeeze_void_nr
_platon_squeeze_void_average_x
_platon_squeeze_void_average_y
_platon_squeeze_void_average_z
_platon_squeeze_void_volume
_platon_squeeze_void_count_electrons
_platon_squeeze_void_content
1 0.000 0.000 0.000 1767 112 ' '
2 0.500 0.227 0.210 1767 112 ' '
